data_9015898
loop_
_publ_author_name
'Le Bail, A.'
'Ouhenia, S.'
'Chateigner, D.'

_publ_section_title
;
 Microtwinning hypothesis for a more ordered vaterite model
 Note: Kamhi (1963) model, not preferred
;
_journal_name_full 'Powder Diffraction'
_journal_page_first 16
_journal_page_last 21
_journal_paper_doi 10.1154/1.3552994
_journal_volume 26
_journal_year 2011
_chemical_compound_source Synthetic
_chemical_formula_sum 'C Ca O3'
_chemical_name_mineral Vaterite
_space_group_IT_number 194
_symmetry_space_group_name_Hall '-P 6c 2c'
_symmetry_space_group_name_H-M 'P 63/m m c'
_cell_angle_alpha 90
_cell_angle_beta 90
_cell_angle_gamma 120
_cell_length_a 4.1304
_cell_length_b 4.1304
_cell_length_c 8.4749
_cell_formula_units_Z 2
_cell_volume 125.213
_database_code_amcsd 0019141
_exptl_crystal_density_diffrn 2.655
_cod_original_formula_sum 'Ca C O3'
_cod_database_code 9015898

loop_
_space_group_symop_operation_xyz
x,y,z
-x,-x+y,1/2+z
x,x-y,1/2-z
-x+y,-x,1/2-z
x-y,x,1/2+z
-y,-x,z
y,x,-z
y,-x+y,-z
-y,x-y,z
x-y,-y,1/2+z
-x+y,y,1/2-z
x,y,1/2-z
-x,-y,1/2+z
x,x-y,z
-x,-x+y,-z
x-y,x,-z
-x+y,-x,z
y,x,1/2+z
-y,-x,1/2-z
-y,x-y,1/2-z
y,-x+y,1/2+z
-x+y,y,z
x-y,-y,-z
-x,-y,-z

loop_
_atom_site_label
_atom_site_fract_x
_atom_site_fract_y
_atom_site_fract_z
_atom_site_occupancy
_atom_site_U_iso_or_equiv
Ca 0.00000 0.00000 0.00000 1.00000 0.02330
C 0.70740 0.41480 0.75000 0.33333 0.03356
O1 0.62420 0.24840 0.62100 0.33333 0.03356
O2 0.87930 0.75860 0.75000 0.33333 0.03356

loop_
_cod_related_entry_id
_cod_related_entry_database
_cod_related_entry_code
1 AMCSD 0019141
